data_4329709
loop_
_publ_author_name
'Evangelia S. Koumousi'
'Marianthi Zampakou'
'Catherine P. Raptopoulou'
'Vassilis Psycharis'
'Christine M. Beavers'
'Simon J. Teat'
'George Psomas'
'Theocharis C. Stamatatos'

_publ_section_title
;
 First Palladium(II) and Platinum(II) Complexes from Employment of
 2,6-Diacetylpyridine Dioxime: Synthesis, Structural and Spectroscopic
 Characterization, and Biological Evaluation
;
_journal_name_full 'Inorganic Chemistry'
_journal_page_first 7699
_journal_page_last 7710
_journal_paper_doi 10.1021/ic300739x
_journal_volume 51
_journal_year 2012
_chemical_formula_sum 'C9 H10 Cl N3 O2 Pt'
_chemical_formula_weight 422.74
_chemical_name_systematic
;
 ?
;
_space_group_IT_number 33
_symmetry_cell_setting orthorhombic
_symmetry_space_group_name_Hall 'P -2ac -2n'
_symmetry_space_group_name_H-M 'P n 21 a'
_atom_sites_solution_hydrogens geom
_atom_sites_solution_primary direct
_atom_sites_solution_secondary difmap
_audit_creation_method SHELXL-97
_cell_angle_alpha 90.00
_cell_angle_beta 90.00
_cell_angle_gamma 90.00
_cell_formula_units_Z 4
_cell_length_a 6.9452(2)
_cell_length_b 10.9950(3)
_cell_length_c 13.7541(3)
_cell_measurement_reflns_used 6649
_cell_measurement_temperature 160(2)
_cell_measurement_theta_max 71.72
_cell_measurement_theta_min 7.14
_cell_volume 1050.30(5)
_computing_cell_refinement 'CrystalClear, Rigaku MSC, 2005'
_computing_data_collection 'CrystalClear, Rigaku MSC, 2005'
_computing_data_reduction 'CrystalClear, Rigaku MSC, 2005'
_computing_structure_refinement 'SHELXL-97 (Sheldrick, 1997)'
_computing_structure_solution 'SHELXS-97 (Sheldrick, 1997)'
_diffrn_ambient_temperature 160(2)
_diffrn_measured_fraction_theta_full 0.980
_diffrn_measured_fraction_theta_max 0.980
_diffrn_measurement_device_type 'Rigaku R-AXIS SPIDER IPDS'
_diffrn_measurement_method 'q scans'
_diffrn_radiation_monochromator graphite
_diffrn_radiation_source 'fine-focus sealed tube'
_diffrn_radiation_type CuK\a
_diffrn_radiation_wavelength 1.54178
_diffrn_reflns_av_R_equivalents 0.0902
_diffrn_reflns_av_sigmaI/netI 0.0807
_diffrn_reflns_limit_h_max 7
_diffrn_reflns_limit_h_min -7
_diffrn_reflns_limit_k_max 12
_diffrn_reflns_limit_k_min -12
_diffrn_reflns_limit_l_max 15
_diffrn_reflns_limit_l_min -15
_diffrn_reflns_number 6417
_diffrn_reflns_theta_full 64.97
_diffrn_reflns_theta_max 64.97
_diffrn_reflns_theta_min 7.14
_exptl_absorpt_coefficient_mu 27.262
_exptl_absorpt_correction_T_max 1.000
_exptl_absorpt_correction_T_min 0.175
_exptl_absorpt_correction_type 'empirical and numerical'
_exptl_absorpt_process_details 'CrystalClear, Rigaku MSC, 2005'
_exptl_crystal_colour red
_exptl_crystal_density_diffrn 2.673
_exptl_crystal_description parallelepiped
_exptl_crystal_F_000 784
_exptl_crystal_size_max 0.26
_exptl_crystal_size_mid 0.13
_exptl_crystal_size_min 0.12
_refine_diff_density_max 1.589
_refine_diff_density_min -2.096
_refine_diff_density_rms 0.251
_refine_ls_abs_structure_details 'Flack H D (1983), Acta Cryst. A39, 876-881'
_refine_ls_abs_structure_Flack -0.05(2)
_refine_ls_extinction_method none
_refine_ls_goodness_of_fit_ref 1.045
_refine_ls_hydrogen_treatment refall
_refine_ls_matrix_type full
_refine_ls_number_parameters 137
_refine_ls_number_reflns 1733
_refine_ls_number_restraints 1
_refine_ls_restrained_S_all 1.045
_refine_ls_R_factor_all 0.0389
_refine_ls_R_factor_gt 0.0376
_refine_ls_shift/su_max 0.003
_refine_ls_shift/su_mean 0.001
_refine_ls_structure_factor_coef Fsqd
_refine_ls_weighting_details 'calc w=1/[\s^2^(Fo^2^)+(0.0309P)^2^+0.0000P] where P=(Fo^2^+2Fc^2^)/3'
_refine_ls_weighting_scheme calc
_refine_ls_wR_factor_gt 0.0856
_refine_ls_wR_factor_ref 0.0864
_reflns_number_gt 1658
_reflns_number_total 1733
_reflns_threshold_expression >2sigma(I)
_cod_data_source_file ic300739x_si_002.cif
_cod_data_source_block xs55
_cod_database_code 4329709

loop_
_symmetry_equiv_pos_as_xyz
'x, y, z'
'x+1/2, y, -z+1/2'
'-x+1/2, y+1/2, z+1/2'
'-x, y+1/2, -z'

loop_
_atom_site_label
_atom_site_type_symbol
_atom_site_fract_x
_atom_site_fract_y
_atom_site_fract_z
_atom_site_U_iso_or_equiv
_atom_site_adp_type
_atom_site_occupancy
_atom_site_symmetry_multiplicity
_atom_site_calc_flag
_atom_site_refinement_flags
Pt Pt 0.12682(5) 0.03732(12) 0.10414(2) 0.01392(15) Uani 1 1 d .
Cl Cl 0.1595(4) 0.00198(17) -0.05909(19) 0.0265(6) Uani 1 1 d .
O1 O 0.0454(13) -0.2381(6) 0.1072(4) 0.0254(17) Uani 1 1 d .
O2 O 0.2088(10) 0.2855(5) 0.0245(4) 0.0169(14) Uani 1 1 d .
N1 N 0.0666(11) -0.1330(7) 0.1582(6) 0.0172(16) Uani 1 1 d .
N2 N 0.1282(9) 0.0713(8) 0.2398(6) 0.020(3) Uani 1 1 d .
N3 N 0.1855(14) 0.2162(8) 0.1015(5) 0.0149(17) Uani 1 1 d .
C1 C 0.0342(15) -0.2554(8) 0.3073(7) 0.025(2) Uani 1 1 d .
H1A H 0.0197 -0.3230 0.2615 0.037 Uiso 1 1 calc R
H1B H -0.0826 -0.2481 0.3468 0.037 Uiso 1 1 calc R
H1C H 0.1449 -0.2706 0.3497 0.037 Uiso 1 1 calc R
C2 C 0.0654(14) -0.1401(8) 0.2521(7) 0.0148(17) Uani 1 1 d .
C3 C 0.1013(15) -0.0266(10) 0.3029(9) 0.019(2) Uani 1 1 d .
C4 C 0.1163(17) -0.0090(15) 0.4010(8) 0.024(4) Uani 1 1 d .
H4 H 0.1035 -0.0751 0.4449 0.029 Uiso 1 1 calc R
C5 C 0.1512(13) 0.1099(12) 0.4351(9) 0.023(3) Uani 1 1 d .
H5 H 0.1491 0.1250 0.5031 0.027 Uiso 1 1 calc R
C6 C 0.1890(16) 0.2063(8) 0.3713(7) 0.019(2) Uani 1 1 d .
H6 H 0.2220 0.2846 0.3953 0.023 Uiso 1 1 calc R
C7 C 0.1766(15) 0.1840(8) 0.2696(7) 0.018(2) Uani 1 1 d .
C8 C 0.2035(14) 0.2656(8) 0.1867(6) 0.014(2) Uani 1 1 d .
C9 C 0.2568(18) 0.3977(8) 0.1983(6) 0.030(3) Uani 1 1 d .
H9A H 0.2673 0.4356 0.1340 0.045 Uiso 1 1 calc R
H9B H 0.3806 0.4040 0.2322 0.045 Uiso 1 1 calc R
H9C H 0.1572 0.4394 0.2362 0.045 Uiso 1 1 calc R
H1O H -0.0393 -0.2355 0.0390 0.040 Uiso 1 1 d .

loop_
_atom_site_aniso_label
_atom_site_aniso_U_11
_atom_site_aniso_U_22
_atom_site_aniso_U_33
_atom_site_aniso_U_23
_atom_site_aniso_U_13
_atom_site_aniso_U_12
Pt 0.0228(3) 0.0108(2) 0.0082(2) -0.0007(2) -0.00061(11) 0.0005(2)
Cl 0.0531(17) 0.0159(14) 0.0105(12) -0.0052(7) 0.0003(11) -0.0002(10)
O1 0.034(5) 0.018 0.024(4) -0.006(2) -0.013(3) -0.010(4)
O2 0.021(4) 0.016(3) 0.013(3) 0.000(2) 0.001(3) -0.002(3)
N1 0.009(4) 0.017(4) 0.027(4) 0.004(3) -0.003(4) -0.001(3)
N2 0.026(7) 0.011(5) 0.022(5) 0.009(3) -0.001(4) 0.007(3)
N3 0.012 0.019(5) 0.014(4) 0.001(2) 0.001(3) -0.008(4)
C1 0.020(6) 0.015(5) 0.039(6) 0.015(4) -0.005(5) -0.008(4)
C2 0.011(5) 0.023(5) 0.011(4) 0.001(4) -0.001(4) 0.008(5)
C3 0.021(6) 0.018 0.019 0.012 0.011(4) 0.008(4)
C4 0.019(9) 0.034(8) 0.019(9) -0.005 -0.011(4) 0.010
C5 0.021(7) 0.034(7) 0.013(6) 0.004(5) -0.006(5) 0.009(4)
C6 0.032(6) 0.011(5) 0.014(5) -0.009(4) 0.007(5) -0.003(4)
C7 0.023(5) 0.018(5) 0.015(5) -0.004(4) -0.012(5) 0.000(4)
C8 0.011(6) 0.010(4) 0.020(5) 0.003(3) -0.005(4) 0.004(4)
C9 0.060(9) 0.016(5) 0.014 -0.004(3) -0.012(5) -0.008(5)

loop_
_atom_type_symbol
_atom_type_description
_atom_type_scat_dispersion_real
_atom_type_scat_dispersion_imag
_atom_type_scat_source
C C 0.0181 0.0091 'International Tables Vol C Tables 4.2.6.8 and 6.1.1.4'
H H 0.0000 0.0000 'International Tables Vol C Tables 4.2.6.8 and 6.1.1.4'
N N 0.0311 0.0180 'International Tables Vol C Tables 4.2.6.8 and 6.1.1.4'
O O 0.0492 0.0322 'International Tables Vol C Tables 4.2.6.8 and 6.1.1.4'
Cl Cl 0.3639 0.7018 'International Tables Vol C Tables 4.2.6.8 and 6.1.1.4'
Pt Pt -4.5932 6.9264 'International Tables Vol C Tables 4.2.6.8 and 6.1.1.4'

loop_
_geom_angle_atom_site_label_1
_geom_angle_atom_site_label_2
_geom_angle_atom_site_label_3
_geom_angle
N2 Pt N3 79.9(3)
N2 Pt N1 80.0(4)
N3 Pt N1 159.8(3)
N2 Pt Cl 173.8(2)
N3 Pt Cl 97.4(2)
N1 Pt Cl 102.7(2)
N1 O1 H1O 118.2
C2 N1 O1 117.6(7)
C2 N1 Pt 114.6(6)
O1 N1 Pt 127.5(6)
C7 N2 C3 123.6(9)
C7 N2 Pt 118.7(7)
C3 N2 Pt 117.3(7)
C8 N3 O2 118.2(8)
C8 N3 Pt 114.4(6)
O2 N3 Pt 127.4(5)
C2 C1 H1A 109.5
C2 C1 H1B 109.5
H1A C1 H1B 109.5
C2 C1 H1C 109.5
H1A C1 H1C 109.5
H1B C1 H1C 109.5
N1 C2 C3 115.3(8)
N1 C2 C1 124.0(8)
C3 C2 C1 120.7(9)
C4 C3 N2 119.7(11)
C4 C3 C2 127.6(11)
N2 C3 C2 112.7(9)
C3 C4 C5 118.3(12)
C3 C4 H4 120.9
C5 C4 H4 120.9
C6 C5 C4 121.6(10)
C6 C5 H5 119.2
C4 C5 H5 119.2
C5 C6 C7 118.3(9)
C5 C6 H6 120.8
C7 C6 H6 120.8
N2 C7 C6 118.2(9)
N2 C7 C8 111.0(9)
C6 C7 C8 130.7(9)
N3 C8 C7 115.8(8)
N3 C8 C9 121.5(8)
C7 C8 C9 122.7(8)
C8 C9 H9A 109.5
C8 C9 H9B 109.5
H9A C9 H9B 109.5
C8 C9 H9C 109.5
H9A C9 H9C 109.5
H9B C9 H9C 109.5

loop_
_geom_bond_atom_site_label_1
_geom_bond_atom_site_label_2
_geom_bond_distance
Pt N2 1.902(9)
Pt N3 2.009(9)
Pt N1 2.058(7)
Pt Cl 2.290(3)
O1 N1 1.360(9)
O1 H1O 1.1073
O2 N3 1.315(9)
N1 C2 1.294(11)
N2 C7 1.348(13)
N2 C3 1.395(11)
N3 C8 1.298(11)
C1 C2 1.493(12)
C1 H1A 0.9800
C1 H1B 0.9800
C1 H1C 0.9800
C2 C3 1.452(14)
C3 C4 1.366(13)
C4 C5 1.410(19)
C4 H4 0.9500
C5 C6 1.401(15)
C5 H5 0.9500
C6 C7 1.423(13)
C6 H6 0.9500
C7 C8 1.463(12)
C8 C9 1.507(12)
C9 H9A 0.9800
C9 H9B 0.9800
C9 H9C 0.9800
